data_1553335
loop_
_publ_author_name
'Cai, Runlin'
'Wu, Yingnan'
'Chen, Senhua'
'Cui, Hui'
'Liu, Zhaoming'
'Li, Chunyuan'
'She, Zhigang'

_publ_section_title
;
 Peniisocoumarins A-J: Isocoumarins from Penicillium commune QQF-3, an
 Endophytic Fungus of the Mangrove Plant Kandelia candel.
;
_journal_issue 6
_journal_name_full 'Journal of natural products'
_journal_page_first 1376
_journal_page_last 1383
_journal_paper_doi 10.1021/acs.jnatprod.7b01018
_journal_volume 81
_journal_year 2018
_chemical_absolute_configuration ad
_chemical_formula_moiety 'C13 H13 Cl O6, H2 O'
_chemical_formula_sum 'C13 H15 Cl O7'
_chemical_formula_weight 318.70
_space_group_crystal_system triclinic
_space_group_IT_number 1
_space_group_name_Hall 'P 1'
_space_group_name_H-M_alt 'P 1'
_atom_sites_solution_hydrogens mixed
_atom_sites_solution_primary direct
_audit_creation_date 2017-10-14
_audit_creation_method
;
Olex2 1.2
(compiled 2017.03.02 svn.r3394 for OlexSys, GUI svn.r5381)
;
_cell_angle_alpha 99.395(7)
_cell_angle_beta 94.679(8)
_cell_angle_gamma 105.645(7)
_cell_formula_units_Z 1
_cell_length_a 5.0238(4)
_cell_length_b 5.5679(4)
_cell_length_c 12.8812(14)
_cell_measurement_reflns_used 3843
_cell_measurement_temperature 293(2)
_cell_measurement_theta_max 74.6370
_cell_measurement_theta_min 7.0350
_cell_volume 339.31(5)
_computing_molecular_graphics 'Olex2 (Dolomanov et al., 2009)'
_computing_publication_material 'Olex2 (Dolomanov et al., 2009)'
_computing_structure_refinement 'XL (Sheldrick, 2008)'
_computing_structure_solution 'XS (Sheldrick, 2008)'
_diffrn_ambient_temperature 293(2)
_diffrn_measured_fraction_theta_full 0.999
_diffrn_measured_fraction_theta_max 0.978
_diffrn_measurement_device_type 'multiwire proportional'
_diffrn_measurement_method 'phi and omega scans'
_diffrn_radiation_monochromator graphite
_diffrn_radiation_type CuK\a
_diffrn_radiation_wavelength 1.54178
_diffrn_reflns_av_R_equivalents 0.0895
_diffrn_reflns_av_unetI/netI 0.0554
_diffrn_reflns_Laue_measured_fraction_full 0.999
_diffrn_reflns_Laue_measured_fraction_max 0.978
_diffrn_reflns_limit_h_max 6
_diffrn_reflns_limit_h_min -6
_diffrn_reflns_limit_k_max 6
_diffrn_reflns_limit_k_min -6
_diffrn_reflns_limit_l_max 15
_diffrn_reflns_limit_l_min -15
_diffrn_reflns_number 9364
_diffrn_reflns_point_group_measured_fraction_full 0.925
_diffrn_reflns_point_group_measured_fraction_max 0.893
_diffrn_reflns_theta_full 67.679
_diffrn_reflns_theta_max 75.008
_diffrn_reflns_theta_min 3.509
_exptl_absorpt_coefficient_mu 2.814
_exptl_absorpt_correction_type none
_exptl_crystal_colour colourless
_exptl_crystal_density_diffrn 1.560
_exptl_crystal_description block
_exptl_crystal_F_000 166
_exptl_crystal_size_max 0.300
_exptl_crystal_size_mid 0.150
_exptl_crystal_size_min 0.100
_refine_diff_density_max 0.978
_refine_diff_density_min -0.748
_refine_diff_density_rms 0.137
_refine_ls_abs_structure_details
;
 Flack x determined using 985 quotients [(I+)-(I-)]/[(I+)+(I-)]
 (Parsons, Flack and Wagner, Acta Cryst. B69 (2013) 249-259).
;
_refine_ls_abs_structure_Flack 0.06(2)
_refine_ls_extinction_method none
_refine_ls_goodness_of_fit_ref 1.097
_refine_ls_hydrogen_treatment mixed
_refine_ls_matrix_type full
_refine_ls_number_parameters 205
_refine_ls_number_reflns 2489
_refine_ls_number_restraints 3
_refine_ls_restrained_S_all 1.096
_refine_ls_R_factor_all 0.0798
_refine_ls_R_factor_gt 0.0779
_refine_ls_shift/su_max 0.000
_refine_ls_shift/su_mean 0.000
_refine_ls_structure_factor_coef Fsqd
_refine_ls_weighting_details 'w=1/[\s^2^(Fo^2^)+(0.1645P)^2^+0.1983P] where P=(Fo^2^+2Fc^2^)/3'
_refine_ls_weighting_scheme calc
_refine_ls_wR_factor_gt 0.2170
_refine_ls_wR_factor_ref 0.2196
_reflns_Friedel_coverage 0.825
_reflns_Friedel_fraction_full 0.850
_reflns_Friedel_fraction_max 0.807
_reflns_number_gt 2366
_reflns_number_total 2489
_reflns_threshold_expression 'I > 2\s(I)'
_cod_data_source_file np7b01018_si_006.cif
_cod_data_source_block aa
_cod_database_code 1553335
_shelx_shelxl_version_number 2014/7
_shelx_space_group_comment
;
The symmetry employed for this shelxl refinement is uniquely defined
by the following loop, which should always be used as a source of
symmetry information in preference to the above space-group names.
They are only intended as comments.
;
_olex2_refinement_description
;
1. Fixed Uiso
 At 1.2 times of:
  All C(H) groups, All C(H,H) groups
 At 1.5 times of:
  All C(H,H,H) groups, All O(H) groups
2.a Ternary CH refined with riding coordinates:
 C19(H19)
2.b Secondary CH2 refined with riding coordinates:
 C11(H11A,H11B), C18(H18A,H18B)
2.c Aromatic/amide H refined with riding coordinates:
 C8(H8), C9(H9)
2.d Idealised Me refined as rotating group:
 C16(H16A,H16B,H16C)
2.e Idealised tetrahedral OH refined as rotating group:
 O1(H1), O4(H4)
;
_olex2_submission_special_instructions 'No special instructions were received'

loop_
_space_group_symop_operation_xyz
'x, y, z'

loop_
_atom_site_label
_atom_site_type_symbol
_atom_site_fract_x
_atom_site_fract_y
_atom_site_fract_z
_atom_site_U_iso_or_equiv
_atom_site_adp_type
_atom_site_occupancy
_atom_site_site_symmetry_order
_atom_site_calc_flag
_atom_site_refinement_flags_posn
Cl1 Cl -0.3968(3) -0.6676(3) -0.09682(17) 0.0338(5) Uani 1 1 d .
O2 O 0.1972(10) -0.3073(9) 0.1009(4) 0.0256(11) Uani 1 1 d .
O3 O 0.3352(10) -0.3828(9) 0.2560(5) 0.0286(12) Uani 1 1 d .
O1 O 0.2169(11) -0.1638(10) 0.4313(4) 0.0294(12) Uani 1 1 d .
H1 H 0.2959 -0.2493 0.3941 0.044 Uiso 1 1 calc GR
C2 C 0.0610(14) -0.1007(12) 0.2595(6) 0.0238(14) Uani 1 1 d .
C3 C -0.2250(14) 0.1851(12) 0.2452(6) 0.0222(14) Uani 1 1 d .
O4 O -0.3630(11) 0.2988(9) 0.1815(4) 0.0295(12) Uani 1 1 d .
H4 H -0.4423 0.3857 0.2178 0.044 Uiso 1 1 calc GR
C5 C -0.0862(14) 0.0211(13) 0.1954(6) 0.0237(14) Uani 1 1 d .
C6 C 0.2040(15) -0.2690(12) 0.2059(6) 0.0243(15) Uani 1 1 d .
C7 C 0.0497(13) -0.1897(13) 0.0381(6) 0.0259(15) Uani 1 1 d .
C8 C -0.0895(14) -0.0336(13) 0.0836(7) 0.0259(15) Uani 1 1 d .
H8 H -0.1900 0.0399 0.0409 0.031 Uiso 1 1 calc R
C9 C -0.0672(14) 0.1086(13) 0.4178(6) 0.0241(14) Uani 1 1 d .
H9 H -0.0651 0.1369 0.4910 0.029 Uiso 1 1 calc R
O10 O -0.6520(13) 0.9274(12) 0.6568(6) 0.0378(13) Uani 1 1 d .
C11 C 0.0701(14) -0.2636(13) -0.0742(7) 0.0266(15) Uani 1 1 d .
H11A H 0.2640 -0.2046 -0.0851 0.032 Uiso 1 1 calc R
H11B H -0.0338 -0.1778 -0.1145 0.032 Uiso 1 1 calc R
C12 C -0.2111(14) 0.2288(12) 0.3543(6) 0.0240(14) Uani 1 1 d .
O14 O -0.3540(10) 0.3924(9) 0.3951(4) 0.0278(12) Uani 1 1 d .
O15 O -0.0901(12) -0.8786(11) -0.2768(5) 0.0394(15) Uani 1 1 d .
C16 C -0.3377(17) 0.4584(14) 0.5067(7) 0.0333(17) Uani 1 1 d .
H16A H -0.4376 0.5810 0.5243 0.050 Uiso 1 1 calc GR
H16B H -0.1458 0.5300 0.5372 0.050 Uiso 1 1 calc GR
H16C H -0.4184 0.3092 0.5345 0.050 Uiso 1 1 calc GR
C17 C 0.0708(14) -0.0528(13) 0.3684(6) 0.0250(15) Uani 1 1 d .
C18 C -0.0206(16) -0.6137(14) -0.2361(7) 0.0322(16) Uani 1 1 d .
H18A H -0.1456 -0.5425 -0.2743 0.039 Uiso 1 1 calc R
H18B H 0.1675 -0.5341 -0.2490 0.039 Uiso 1 1 calc R
C19 C -0.0380(13) -0.5494(12) -0.1184(6) 0.0258(15) Uani 1 1 d .
H19 H 0.0742 -0.6353 -0.0806 0.031 Uiso 1 1 calc R
H10A H -0.681(17) 0.900(16) 0.588(8) 0.013(17) Uiso 1 1 d .
H10B H -0.76(2) 0.99(2) 0.684(9) 0.04(3) Uiso 1 1 d .
H15 H -0.27(2) -0.97(2) -0.285(9) 0.04(3) Uiso 1 1 d .

loop_
_atom_site_aniso_label
_atom_site_aniso_U_11
_atom_site_aniso_U_22
_atom_site_aniso_U_33
_atom_site_aniso_U_23
_atom_site_aniso_U_13
_atom_site_aniso_U_12
Cl1 0.0253(7) 0.0362(8) 0.0419(11) 0.0054(7) 0.0060(6) 0.0132(6)
O2 0.026(2) 0.022(2) 0.035(3) 0.004(2) 0.006(2) 0.0179(19)
O3 0.030(3) 0.027(2) 0.037(3) 0.005(2) 0.005(2) 0.023(2)
O1 0.033(3) 0.036(3) 0.029(3) 0.007(2) 0.004(2) 0.026(2)
C2 0.023(3) 0.019(3) 0.035(4) 0.005(3) 0.003(3) 0.015(2)
C3 0.019(3) 0.019(3) 0.034(4) 0.007(3) 0.008(3) 0.012(2)
O4 0.041(3) 0.032(3) 0.026(3) 0.005(2) 0.004(2) 0.029(2)
C5 0.023(3) 0.023(3) 0.030(4) 0.005(3) 0.002(3) 0.014(3)
C6 0.028(3) 0.019(3) 0.028(4) 0.002(3) 0.002(3) 0.013(3)
C7 0.024(3) 0.024(3) 0.034(4) 0.006(3) 0.000(3) 0.016(3)
C8 0.023(3) 0.021(3) 0.037(4) 0.005(3) 0.002(3) 0.014(3)
C9 0.025(3) 0.023(3) 0.028(4) 0.003(3) 0.004(3) 0.014(3)
O10 0.038(3) 0.045(3) 0.035(4) 0.001(3) 0.004(3) 0.024(3)
C11 0.022(3) 0.023(3) 0.038(4) 0.006(3) 0.007(3) 0.012(2)
C12 0.023(3) 0.020(3) 0.034(4) 0.003(3) 0.007(3) 0.015(2)
O14 0.029(3) 0.033(3) 0.030(3) 0.005(2) 0.007(2) 0.023(2)
O15 0.037(3) 0.038(3) 0.044(4) -0.008(3) 0.001(3) 0.023(3)
C16 0.039(4) 0.029(4) 0.038(5) 0.004(3) 0.007(3) 0.021(3)
C17 0.024(3) 0.024(3) 0.031(4) 0.005(3) 0.000(3) 0.014(3)
C18 0.034(4) 0.030(3) 0.033(4) 0.000(3) 0.002(3) 0.015(3)
C19 0.015(3) 0.027(3) 0.038(4) 0.007(3) 0.005(3) 0.011(2)

loop_
_atom_type_symbol
_atom_type_description
_atom_type_scat_dispersion_real
_atom_type_scat_dispersion_imag
_atom_type_scat_source
C C 0.0181 0.0091 'International Tables Vol C Tables 4.2.6.8 and 6.1.1.4'
H H 0.0000 0.0000 'International Tables Vol C Tables 4.2.6.8 and 6.1.1.4'
Cl Cl 0.3639 0.7018 'International Tables Vol C Tables 4.2.6.8 and 6.1.1.4'
O O 0.0492 0.0322 'International Tables Vol C Tables 4.2.6.8 and 6.1.1.4'

loop_
_geom_angle_atom_site_label_1
_geom_angle_atom_site_label_2
_geom_angle_atom_site_label_3
_geom_angle
C6 O2 C7 121.5(6)
C5 C2 C6 117.5(7)
C17 C2 C5 120.5(6)
C17 C2 C6 121.9(6)
O4 C3 C5 117.0(6)
O4 C3 C12 123.6(6)
C12 C3 C5 119.3(6)
C3 C5 C2 118.6(7)
C3 C5 C8 122.9(6)
C8 C5 C2 118.5(6)
O2 C6 C2 120.8(6)
O3 C6 O2 117.9(6)
O3 C6 C2 121.3(7)
O2 C7 C11 111.3(6)
C8 C7 O2 120.2(7)
C8 C7 C11 128.5(7)
C7 C8 C5 121.5(6)
C17 C9 C12 118.3(7)
C7 C11 C19 114.7(6)
C3 C12 C9 122.2(6)
O14 C12 C3 114.7(6)
O14 C12 C9 123.1(7)
C12 O14 C16 118.2(6)
O1 C17 C2 121.2(6)
O1 C17 C9 117.9(7)
C2 C17 C9 120.9(6)
O15 C18 C19 113.6(6)
C11 C19 Cl1 109.9(5)
C18 C19 Cl1 108.6(5)
C18 C19 C11 112.3(6)

loop_
_geom_bond_atom_site_label_1
_geom_bond_atom_site_label_2
_geom_bond_distance
Cl1 C19 1.806(6)
O2 C6 1.330(10)
O2 C7 1.404(7)
O3 C6 1.242(8)
O1 C17 1.374(8)
C2 C5 1.429(8)
C2 C6 1.451(10)
C2 C17 1.378(11)
C3 O4 1.367(8)
C3 C5 1.399(9)
C3 C12 1.379(11)
C5 C8 1.419(11)
C7 C8 1.348(10)
C7 C11 1.457(12)
C9 C12 1.408(9)
C9 C17 1.383(10)
C11 C19 1.529(10)
C12 O14 1.371(8)
O14 C16 1.415(11)
O15 C18 1.419(10)
C18 C19 1.515(12)
